data_1011115
loop_
_publ_author_name
'Hendriks, S B'
'Jefferson, M E'

_publ_section_title
;
Electron distribution in (N H4)2 (C2 O4) . (H2 O) and the structure of
the oxalate group
;
_journal_coden_ASTM JCPSA6
_journal_name_full 'Journal of Chemical Physics'
_journal_page_first 102
_journal_page_last 107
_journal_paper_doi 10.1063/1.1749795
_journal_volume 4
_journal_year 1936
_chemical_compound_source synthetic
_chemical_formula_structural '(N H4)2 (C O2)2 (H2 O)'
_chemical_formula_sum 'C2 H10 N2 O5'
_chemical_name_mineral Oxammite
_chemical_name_systematic 'Ammonium oxalate monohydrate'
_space_group_IT_number 18
_symmetry_cell_setting orthorhombic
_symmetry_Int_Tables_number 18
_symmetry_space_group_name_Hall 'P 2 2ab'
_symmetry_space_group_name_H-M 'P 21 21 2'
_cell_angle_alpha 90
_cell_angle_beta 90
_cell_angle_gamma 90
_cell_formula_units_Z 2
_cell_length_a 8.04
_cell_length_b 10.27
_cell_length_c 3.82
_cell_volume 315.4
_exptl_crystal_density_meas 1.5
_refine_ls_R_factor_all 0.08
_cod_depositor_comments
;
 Removing dummy H atoms since the hydrogen atoms they represent are already
 marked using the _atom_site_attached_hydrogens data item.

 Antanas Vaitkus,
 2017-09-11

 Correcting the _chemical_formula_sum data item value by changing it from
 'H10 N2 O5' to 'C2 H10 N2 O5'.

 Antanas Vaitkus,
 2017-09-11
;
_cod_database_code 1011115

loop_
_symmetry_equiv_pos_as_xyz
x,y,z
-x,-y,z
1/2+x,1/2-y,-z
1/2-x,1/2+y,-z

loop_
_atom_site_label
_atom_site_type_symbol
_atom_site_symmetry_multiplicity
_atom_site_Wyckoff_symbol
_atom_site_fract_x
_atom_site_fract_y
_atom_site_fract_z
_atom_site_occupancy
_atom_site_attached_hydrogens
_atom_site_calc_flag
C1 C3+ 4 c 0.092 0.027 0.07 1. 0 d
O1 O2- 4 c 0.2 -0.056 0.14 1. 0 d
O2 O2- 4 c 0.118 0.142 0. 1. 0 d
N1 N3- 4 c 0.386 0.228 0.43 1. 4 d
O3 O2- 2 b 0. 0.5 0.2 1. 2 d

loop_
_atom_type_symbol
_atom_type_oxidation_number
C3+ 3.000
O2- -2.000
N3- -3.000
